data_4303517
loop_
_publ_author_name
'Andrew D. Schwarz'
'Amber L. Thompson'
'Philip Mountford'

_publ_contact_author
;
 Prof P. Mountford           
 Chemistry Research Laboratory
 Mansfield Road
 Oxford
 OX1 3TA
 UK
;
_publ_contact_author_email Philip.Mountford@chem.ox.ac.uk
_publ_contact_author_phone '+44 1865 285140'
_publ_section_title
;
Sulfonamide-Supported Group 4 Catalysts for the Ring-Opening Polymerization
of \e-Caprolactone and rac-Lactide
;
_journal_name_full 'Inorganic Chemistry'
_journal_page_first 10442
_journal_page_last 10454
_journal_paper_doi 10.1021/ic901524s
_journal_volume 48
_journal_year 2009
_chemical_formula_moiety 'C30 H42 N4 O6 S2 Ti'
_chemical_formula_sum 'C30 H42 N4 O6 S2 Ti'
_chemical_formula_weight 666.70
_chemical_melting_point ?
_chemical_name_systematic
; 
Ti(L_py)(OiPr)2
;
_space_group_IT_number 14
_symmetry_cell_setting monoclinic
_symmetry_space_group_name_Hall '-P 2ybc'
_symmetry_space_group_name_H-M 'P 1 21/c 1'
_atom_sites_solution_hydrogens geom
_atom_sites_solution_primary direct
_atom_sites_solution_secondary difmap
_audit_creation_method SHELXL-97
_cell_angle_alpha 90.00
_cell_angle_beta 90.00(3)
_cell_angle_gamma 90.00
_cell_formula_units_Z 4
_cell_length_a 8.9177(18)
_cell_length_b 9.6354(19)
_cell_length_c 36.811(7)
_cell_measurement_reflns_used 5740
_cell_measurement_temperature 150(2)
_cell_measurement_theta_max 27.485
_cell_measurement_theta_min 5.097
_cell_volume 3163.0(11)
_computing_cell_refinement 'HKL Scalepack (Otwinowski & Minor 1997)'
_computing_data_collection 'Collect (Nonius BV, 1997-2000)'
_computing_data_reduction 'HKL Denzo and Scalepack (Otwinowski & Minor 1997)'
_computing_molecular_graphics 'Bruker SHELXTL'
_computing_publication_material 'Bruker SHELXTL'
_computing_structure_refinement 'SHELXL-97 (Sheldrick, 1997)'
_computing_structure_solution 'SHELXS-97 (Sheldrick, 1997)'
_diffrn_ambient_temperature 150(2)
_diffrn_detector_area_resol_mean 9
_diffrn_measured_fraction_theta_full 0.915
_diffrn_measured_fraction_theta_max 0.915
_diffrn_measurement_device_type KappaCCD
_diffrn_measurement_method CCD
_diffrn_radiation_monochromator graphite
_diffrn_radiation_source 'fine-focus sealed tube'
_diffrn_radiation_type MoK\a
_diffrn_radiation_wavelength 0.71073
_diffrn_reflns_av_R_equivalents 0.0941
_diffrn_reflns_av_sigmaI/netI 0.1573
_diffrn_reflns_limit_h_max 11
_diffrn_reflns_limit_h_min -8
_diffrn_reflns_limit_k_max 12
_diffrn_reflns_limit_k_min -12
_diffrn_reflns_limit_l_max 47
_diffrn_reflns_limit_l_min -47
_diffrn_reflns_number 11653
_diffrn_reflns_theta_full 27.47
_diffrn_reflns_theta_max 27.47
_diffrn_reflns_theta_min 5.16
_exptl_absorpt_coefficient_mu 0.451
_exptl_absorpt_correction_T_max 0.9866
_exptl_absorpt_correction_T_min 0.9152
_exptl_absorpt_correction_type multi-scan
_exptl_absorpt_process_details 'DENZO/SCALEPACK (Otwinowski & Minor, 1997)'
_exptl_crystal_colour clear_pale_colourless
_exptl_crystal_density_diffrn 1.400
_exptl_crystal_density_meas ?
_exptl_crystal_density_method .
_exptl_crystal_description Plate
_exptl_crystal_F_000 1408
_exptl_crystal_size_max 0.20
_exptl_crystal_size_mid 0.18
_exptl_crystal_size_min 0.03
_refine_diff_density_max 0.763
_refine_diff_density_min -0.758
_refine_diff_density_rms 0.147
_refine_ls_extinction_method none
_refine_ls_goodness_of_fit_ref 0.998
_refine_ls_hydrogen_treatment constr
_refine_ls_matrix_type full
_refine_ls_number_parameters 395
_refine_ls_number_reflns 6632
_refine_ls_number_restraints 0
_refine_ls_restrained_S_all 0.998
_refine_ls_R_factor_all 0.1420
_refine_ls_R_factor_gt 0.0788
_refine_ls_shift/su_max 0.000
_refine_ls_shift/su_mean 0.000
_refine_ls_structure_factor_coef Fsqd
_refine_ls_weighting_details 'calc w=1/[\s^2^(Fo^2^)+(0.1090P)^2^+0.0000P] where P=(Fo^2^+2Fc^2^)/3'
_refine_ls_weighting_scheme calc
_refine_ls_wR_factor_gt 0.1717
_refine_ls_wR_factor_ref 0.2026
_reflns_number_gt 4129
_reflns_number_total 6632
_reflns_threshold_expression >2sigma(I)
_cod_data_source_file ic901524s_si_001_5.cif
_cod_data_source_block COMPOUND_12
_cod_depositor_comments
;
The following automatic conversions were performed:
'_symmetry_cell_setting' value 'Monoclinic' changed to 'monoclinic'
according to '/home/saulius/struct/CIF-dictionaries/cif_core.dic'
dictionary named 'cif_core.dic' version 2.4.1 from 2010-06-29.

Automatic conversion script
Id: cif_fix_enum 1527 2010-12-29 10:47:43Z saulius 

The following automatic conversions were performed:

'_chemical_melting_point' value 'not measured' was changed to '?' -
the value is undefined or not given.

Automatic conversion script
Id: cif_fix_values 1646 2011-03-28 12:23:43Z adriana 
;
_cod_database_code 4303517

loop_
_symmetry_equiv_pos_as_xyz
'x, y, z'
'-x, y+1/2, -z+1/2'
'-x, -y, -z'
'x, -y-1/2, z-1/2'

loop_
_atom_site_label
_atom_site_type_symbol
_atom_site_fract_x
_atom_site_fract_y
_atom_site_fract_z
_atom_site_U_iso_or_equiv
_atom_site_adp_type
_atom_site_occupancy
_atom_site_symmetry_multiplicity
_atom_site_calc_flag
_atom_site_refinement_flags
_atom_site_disorder_assembly
_atom_site_disorder_group
Ti1 Ti 0.01839(13) 0.01662(10) 0.11695(3) 0.0166(3) Uani 1 1 d . . .
S1 S 0.30449(18) -0.17549(16) 0.14252(4) 0.0189(4) Uani 1 1 d . . .
S2 S -0.24028(17) 0.25770(17) 0.12624(4) 0.0188(4) Uani 1 1 d . . .
O1 O 0.0563(5) -0.0260(4) 0.06995(12) 0.0225(10) Uani 1 1 d . . .
O2 O 0.1457(5) 0.1468(4) 0.12814(13) 0.0229(11) Uani 1 1 d . . .
O3 O 0.3821(4) -0.0798(4) 0.11958(13) 0.0224(10) Uani 1 1 d . . .
O4 O 0.3521(5) -0.3190(5) 0.14161(13) 0.0263(11) Uani 1 1 d . . .
O5 O -0.1207(5) 0.3203(4) 0.14645(13) 0.0234(10) Uani 1 1 d . . .
O6 O -0.3766(5) 0.2291(5) 0.14603(13) 0.0263(11) Uani 1 1 d . . .
N1 N 0.1285(6) -0.1640(5) 0.13434(14) 0.0201(12) Uani 1 1 d . . .
N2 N -0.1692(5) -0.1414(5) 0.11965(15) 0.0190(11) Uani 1 1 d . . .
N3 N -0.1771(6) 0.1239(5) 0.10556(14) 0.0198(12) Uani 1 1 d . . .
N4 N -0.0618(6) 0.0103(5) 0.17569(16) 0.0232(13) Uani 1 1 d . . .
C1 C 0.1635(8) -0.1038(7) 0.04880(19) 0.0274(16) Uani 1 1 d . . .
H1 H 0.2141 -0.1725 0.0650 0.033 Uiso 1 1 calc R . .
C2 C 0.2814(9) -0.0026(8) 0.0343(2) 0.040(2) Uani 1 1 d . . .
H2A H 0.3302 0.0446 0.0547 0.060 Uiso 1 1 calc R . .
H2B H 0.2328 0.0662 0.0186 0.060 Uiso 1 1 calc R . .
H2C H 0.3566 -0.0539 0.0202 0.060 Uiso 1 1 calc R . .
C3 C 0.0856(9) -0.1805(7) 0.01911(19) 0.0316(17) Uani 1 1 d . . .
H3A H 0.0107 -0.2432 0.0296 0.047 Uiso 1 1 calc R . .
H3B H 0.1591 -0.2346 0.0053 0.047 Uiso 1 1 calc R . .
H3C H 0.0359 -0.1142 0.0029 0.047 Uiso 1 1 calc R . .
C4 C 0.2471(7) 0.2639(6) 0.12379(18) 0.0221(14) Uani 1 1 d . . .
H4 H 0.3502 0.2284 0.1185 0.027 Uiso 1 1 calc R . .
C5 C 0.2505(9) 0.3476(7) 0.15875(17) 0.0272(16) Uani 1 1 d . . .
H5A H 0.2975 0.2925 0.1780 0.041 Uiso 1 1 calc R . .
H5B H 0.1479 0.3716 0.1659 0.041 Uiso 1 1 calc R . .
H5C H 0.3084 0.4328 0.1549 0.041 Uiso 1 1 calc R . .
C6 C 0.1932(9) 0.3501(7) 0.0919(2) 0.0339(18) Uani 1 1 d . . .
H6A H 0.1820 0.2905 0.0705 0.051 Uiso 1 1 calc R . .
H6B H 0.2664 0.4233 0.0867 0.051 Uiso 1 1 calc R . .
H6C H 0.0962 0.3922 0.0978 0.051 Uiso 1 1 calc R . .
C7 C 0.0345(7) -0.2851(6) 0.14356(18) 0.0212(14) Uani 1 1 d . . .
H7A H 0.0001 -0.2791 0.1691 0.025 Uiso 1 1 calc R . .
H7B H 0.0920 -0.3721 0.1404 0.025 Uiso 1 1 calc R . .
C8 C -0.0982(7) -0.2819(6) 0.1179(2) 0.0202(14) Uani 1 1 d . . .
H8A H -0.0644 -0.3014 0.0928 0.024 Uiso 1 1 calc R . .
H8B H -0.1719 -0.3539 0.1249 0.024 Uiso 1 1 calc R . .
C9 C -0.2651(8) -0.1254(7) 0.15161(17) 0.0231(15) Uani 1 1 d . . .
H9A H -0.3105 -0.2162 0.1577 0.028 Uiso 1 1 calc R . .
H9B H -0.3475 -0.0601 0.1458 0.028 Uiso 1 1 calc R . .
C10 C -0.1797(8) -0.0721(6) 0.18406(18) 0.0214(15) Uani 1 1 d . . .
C11 C -0.2224(8) -0.0971(7) 0.21920(19) 0.0286(16) Uani 1 1 d . . .
H11 H -0.3046 -0.1569 0.2241 0.034 Uiso 1 1 calc R . .
C12 C -0.1457(9) -0.0352(8) 0.2474(2) 0.0333(18) Uani 1 1 d . . .
H12 H -0.1749 -0.0502 0.2719 0.040 Uiso 1 1 calc R . .
C13 C -0.0236(8) 0.0504(7) 0.23895(19) 0.0302(17) Uani 1 1 d . . .
H13 H 0.0330 0.0932 0.2577 0.036 Uiso 1 1 calc R . .
C14 C 0.0131(8) 0.0715(7) 0.20315(18) 0.0235(15) Uani 1 1 d . . .
H14 H 0.0944 0.1315 0.1975 0.028 Uiso 1 1 calc R . .
C15 C -0.2607(8) -0.1108(6) 0.08617(17) 0.0228(15) Uani 1 1 d . . .
H15A H -0.3554 -0.1644 0.0868 0.027 Uiso 1 1 calc R . .
H15B H -0.2042 -0.1385 0.0642 0.027 Uiso 1 1 calc R . .
C16 C -0.2954(8) 0.0457(7) 0.08484(19) 0.0243(15) Uani 1 1 d . . .
H16A H -0.2973 0.0777 0.0593 0.029 Uiso 1 1 calc R . .
H16B H -0.3951 0.0636 0.0957 0.029 Uiso 1 1 calc R . .
C17 C 0.3328(7) -0.1174(6) 0.18814(17) 0.0191(14) Uani 1 1 d . . .
C18 C 0.3950(7) 0.0093(7) 0.19466(19) 0.0227(15) Uani 1 1 d . . .
H18 H 0.4257 0.0665 0.1750 0.027 Uiso 1 1 calc R . .
C19 C 0.4134(8) 0.0546(7) 0.23043(19) 0.0237(15) Uani 1 1 d . . .
H19 H 0.4588 0.1421 0.2350 0.028 Uiso 1 1 calc R . .
C20 C 0.3665(8) -0.0264(7) 0.25939(19) 0.0239(15) Uani 1 1 d . . .
C21 C 0.3017(8) -0.1563(7) 0.25212(18) 0.0260(16) Uani 1 1 d . . .
H21 H 0.2674 -0.2126 0.2716 0.031 Uiso 1 1 calc R . .
C22 C 0.2877(7) -0.2022(7) 0.21700(17) 0.0231(15) Uani 1 1 d . . .
H22 H 0.2474 -0.2917 0.2123 0.028 Uiso 1 1 calc R . .
C23 C 0.3829(10) 0.0222(7) 0.2979(2) 0.0322(18) Uani 1 1 d . . .
H23A H 0.4544 0.0994 0.2988 0.048 Uiso 1 1 calc R . .
H23B H 0.4199 -0.0544 0.3130 0.048 Uiso 1 1 calc R . .
H23C H 0.2854 0.0532 0.3070 0.048 Uiso 1 1 calc R . .
C24 C -0.2927(7) 0.3770(6) 0.09153(17) 0.0199(14) Uani 1 1 d . . .
C25 C -0.4132(8) 0.4652(7) 0.09667(19) 0.0221(15) Uani 1 1 d . . .
H25 H -0.4710 0.4590 0.1183 0.027 Uiso 1 1 calc R . .
C26 C -0.4503(8) 0.5628(6) 0.07034(19) 0.0248(16) Uani 1 1 d . . .
H26 H -0.5346 0.6216 0.0739 0.030 Uiso 1 1 calc R . .
C27 C -0.3648(8) 0.5751(7) 0.03876(18) 0.0245(15) Uani 1 1 d . . .
C28 C -0.2415(8) 0.4870(7) 0.03418(19) 0.0282(16) Uani 1 1 d . . .
H28 H -0.1815 0.4953 0.0130 0.034 Uiso 1 1 calc R . .
C29 C -0.2055(8) 0.3880(7) 0.05998(17) 0.0256(15) Uani 1 1 d . . .
H29 H -0.1223 0.3279 0.0563 0.031 Uiso 1 1 calc R . .
C30 C -0.4061(10) 0.6775(7) 0.00981(19) 0.0359(19) Uani 1 1 d . . .
H30A H -0.4153 0.6294 -0.0135 0.054 Uiso 1 1 calc R . .
H30B H -0.3280 0.7488 0.0081 0.054 Uiso 1 1 calc R . .
H30C H -0.5019 0.7213 0.0160 0.054 Uiso 1 1 calc R . .

loop_
_atom_site_aniso_label
_atom_site_aniso_U_11
_atom_site_aniso_U_22
_atom_site_aniso_U_33
_atom_site_aniso_U_23
_atom_site_aniso_U_13
_atom_site_aniso_U_12
Ti1 0.0154(5) 0.0151(5) 0.0193(6) -0.0008(5) 0.0049(5) -0.0006(5)
S1 0.0167(8) 0.0189(8) 0.0212(8) -0.0004(7) 0.0051(7) 0.0005(7)
S2 0.0172(8) 0.0179(7) 0.0213(7) -0.0020(7) 0.0054(8) 0.0002(7)
O1 0.024(3) 0.028(2) 0.016(2) -0.0057(19) 0.006(2) 0.004(2)
O2 0.016(2) 0.020(2) 0.032(3) -0.0030(19) 0.004(2) -0.0020(19)
O3 0.019(2) 0.026(2) 0.022(2) 0.007(2) 0.012(2) -0.0029(19)
O4 0.024(3) 0.023(2) 0.031(3) -0.004(2) 0.006(2) 0.003(2)
O5 0.021(2) 0.020(2) 0.030(3) -0.007(2) 0.002(2) -0.003(2)
O6 0.024(2) 0.030(3) 0.025(3) 0.004(2) 0.014(2) 0.005(2)
N1 0.018(3) 0.020(3) 0.023(3) -0.004(2) 0.007(2) -0.001(2)
N2 0.019(3) 0.016(3) 0.022(3) 0.002(2) 0.006(3) -0.001(2)
N3 0.017(3) 0.017(3) 0.025(3) 0.001(2) 0.003(2) 0.000(2)
N4 0.021(3) 0.021(3) 0.027(3) 0.003(2) 0.008(3) 0.000(2)
C1 0.028(4) 0.026(4) 0.028(4) -0.005(3) 0.009(3) 0.010(3)
C2 0.040(5) 0.045(5) 0.034(4) 0.001(4) 0.022(4) 0.007(4)
C3 0.039(4) 0.030(4) 0.026(4) -0.007(3) 0.003(3) 0.005(3)
C4 0.026(3) 0.010(3) 0.030(3) -0.003(3) 0.007(4) -0.006(3)
C5 0.033(4) 0.021(3) 0.028(4) -0.009(3) 0.010(3) -0.007(3)
C6 0.038(5) 0.023(4) 0.040(4) 0.001(3) 0.001(4) -0.013(3)
C7 0.028(4) 0.011(3) 0.024(3) -0.001(3) 0.000(3) -0.002(3)
C8 0.021(3) 0.008(3) 0.031(4) -0.002(3) 0.002(3) -0.005(2)
C9 0.020(4) 0.022(3) 0.028(3) 0.005(3) 0.001(3) -0.001(3)
C10 0.025(4) 0.016(3) 0.023(3) 0.001(3) 0.007(3) 0.003(3)
C11 0.028(4) 0.023(4) 0.035(4) 0.005(3) 0.013(3) 0.003(3)
C12 0.034(4) 0.035(4) 0.031(4) 0.001(3) 0.010(4) 0.009(4)
C13 0.036(4) 0.032(4) 0.023(3) -0.005(3) 0.004(3) 0.006(3)
C14 0.023(4) 0.022(3) 0.025(3) -0.007(3) 0.004(3) 0.003(3)
C15 0.023(4) 0.020(3) 0.025(3) -0.007(3) 0.002(3) -0.007(3)
C16 0.024(4) 0.023(3) 0.026(4) 0.006(3) 0.001(3) -0.002(3)
C17 0.019(4) 0.017(3) 0.021(3) -0.001(3) -0.001(3) 0.008(3)
C18 0.019(4) 0.024(4) 0.026(4) 0.006(3) 0.008(3) -0.001(3)
C19 0.020(3) 0.017(3) 0.034(4) -0.003(3) 0.007(3) -0.006(3)
C20 0.022(4) 0.026(3) 0.024(3) -0.003(3) 0.001(3) 0.005(3)
C21 0.024(4) 0.028(4) 0.026(3) 0.003(3) 0.008(3) 0.000(3)
C22 0.022(4) 0.019(3) 0.028(4) 0.005(3) 0.002(3) -0.005(3)
C23 0.041(5) 0.030(4) 0.026(4) -0.005(3) 0.002(3) 0.001(3)
C24 0.021(4) 0.017(3) 0.022(3) 0.000(3) 0.004(3) -0.001(3)
C25 0.021(4) 0.024(4) 0.022(3) 0.000(3) 0.006(3) -0.002(3)
C26 0.028(4) 0.013(3) 0.033(4) 0.001(3) 0.004(3) -0.001(3)
C27 0.030(4) 0.018(3) 0.025(4) 0.004(3) 0.002(3) -0.004(3)
C28 0.032(4) 0.027(4) 0.025(4) 0.001(3) 0.009(3) -0.010(3)
C29 0.031(4) 0.021(3) 0.025(3) -0.004(3) 0.011(3) 0.000(3)
C30 0.053(5) 0.023(4) 0.031(4) 0.000(3) -0.007(4) 0.000(4)

loop_
_atom_type_symbol
_atom_type_description
_atom_type_scat_dispersion_real
_atom_type_scat_dispersion_imag
_atom_type_scat_source
C C 0.0033 0.0016 'International Tables Vol C Tables 4.2.6.8 and 6.1.1.4'
H H 0.0000 0.0000 'International Tables Vol C Tables 4.2.6.8 and 6.1.1.4'
N N 0.0061 0.0033 'International Tables Vol C Tables 4.2.6.8 and 6.1.1.4'
O O 0.0106 0.0060 'International Tables Vol C Tables 4.2.6.8 and 6.1.1.4'
S S 0.1246 0.1234 'International Tables Vol C Tables 4.2.6.8 and 6.1.1.4'
Ti Ti 0.2776 0.4457 'International Tables Vol C Tables 4.2.6.8 and 6.1.1.4'

loop_
_geom_angle_atom_site_label_1
_geom_angle_atom_site_label_2
_geom_angle_atom_site_label_3
_geom_angle
_geom_angle_site_symmetry_1
_geom_angle_site_symmetry_3
_geom_angle_publ_flag
O2 Ti1 O1 105.5(2) . . yes
O2 Ti1 N3 103.7(2) . . yes
O1 Ti1 N3 94.4(2) . . yes
O2 Ti1 N1 102.7(2) . . yes
O1 Ti1 N1 90.9(2) . . yes
N3 Ti1 N1 150.5(2) . . yes
O2 Ti1 N2 162.9(2) . . yes
O1 Ti1 N2 91.6(2) . . yes
N3 Ti1 N2 73.88(19) . . yes
N1 Ti1 N2 76.98(19) . . yes
O2 Ti1 N4 90.0(2) . . yes
O1 Ti1 N4 163.7(2) . . yes
N3 Ti1 N4 86.6(2) . . yes
N1 Ti1 N4 80.5(2) . . yes
N2 Ti1 N4 73.1(2) . . yes
O3 S1 O4 117.4(3) . . yes
O3 S1 N1 108.6(3) . . yes
O4 S1 N1 110.5(3) . . yes
O3 S1 C17 106.5(3) . . yes
O4 S1 C17 106.2(3) . . yes
N1 S1 C17 107.1(3) . . yes
O5 S2 O6 116.4(3) . . yes
O5 S2 N3 108.9(3) . . yes
O6 S2 N3 112.5(3) . . yes
O5 S2 C24 107.2(3) . . yes
O6 S2 C24 105.3(3) . . yes
N3 S2 C24 105.7(3) . . yes
C1 O1 Ti1 139.2(4) . . yes
C4 O2 Ti1 159.7(4) . . yes
C7 N1 S1 117.3(4) . . yes
C7 N1 Ti1 117.4(4) . . yes
S1 N1 Ti1 125.0(3) . . yes
C9 N2 C8 112.2(5) . . yes
C9 N2 C15 108.7(4) . . yes
C8 N2 C15 111.7(5) . . yes
C9 N2 Ti1 113.4(4) . . yes
C8 N2 Ti1 107.1(3) . . yes
C15 N2 Ti1 103.5(3) . . yes
C16 N3 S2 113.4(4) . . yes
C16 N3 Ti1 116.3(4) . . yes
S2 N3 Ti1 127.1(3) . . yes
C14 N4 C10 118.1(6) . . yes
C14 N4 Ti1 123.0(4) . . yes
C10 N4 Ti1 118.4(4) . . yes
O1 C1 C3 110.2(6) . . yes
O1 C1 C2 108.2(5) . . yes
C3 C1 C2 112.3(6) . . yes
O1 C1 H1 108.7 . . yes
C3 C1 H1 108.7 . . yes
C2 C1 H1 108.7 . . yes
C1 C2 H2A 109.5 . . yes
C1 C2 H2B 109.5 . . yes
H2A C2 H2B 109.5 . . yes
C1 C2 H2C 109.5 . . yes
H2A C2 H2C 109.5 . . yes
H2B C2 H2C 109.5 . . yes
C1 C3 H3A 109.5 . . yes
C1 C3 H3B 109.5 . . yes
H3A C3 H3B 109.5 . . yes
C1 C3 H3C 109.5 . . yes
H3A C3 H3C 109.5 . . yes
H3B C3 H3C 109.5 . . yes
O2 C4 C6 108.2(5) . . yes
O2 C4 C5 109.3(5) . . yes
C6 C4 C5 111.8(5) . . yes
O2 C4 H4 109.2 . . yes
C6 C4 H4 109.2 . . yes
C5 C4 H4 109.2 . . yes
C4 C5 H5A 109.5 . . yes
C4 C5 H5B 109.5 . . yes
H5A C5 H5B 109.5 . . yes
C4 C5 H5C 109.5 . . yes
H5A C5 H5C 109.5 . . yes
H5B C5 H5C 109.5 . . yes
C4 C6 H6A 109.5 . . yes
C4 C6 H6B 109.5 . . yes
H6A C6 H6B 109.5 . . yes
C4 C6 H6C 109.5 . . yes
H6A C6 H6C 109.5 . . yes
H6B C6 H6C 109.5 . . yes
N1 C7 C8 106.5(5) . . yes
N1 C7 H7A 110.4 . . yes
C8 C7 H7A 110.4 . . yes
N1 C7 H7B 110.4 . . yes
C8 C7 H7B 110.4 . . yes
H7A C7 H7B 108.6 . . yes
N2 C8 C7 108.7(5) . . yes
N2 C8 H8A 109.9 . . yes
C7 C8 H8A 109.9 . . yes
N2 C8 H8B 109.9 . . yes
C7 C8 H8B 109.9 . . yes
H8A C8 H8B 108.3 . . yes
N2 C9 C10 112.2(5) . . yes
N2 C9 H9A 109.2 . . yes
C10 C9 H9A 109.2 . . yes
N2 C9 H9B 109.2 . . yes
C10 C9 H9B 109.2 . . yes
H9A C9 H9B 107.9 . . yes
N4 C10 C11 122.3(7) . . yes
N4 C10 C9 114.3(6) . . yes
C11 C10 C9 123.2(6) . . yes
C10 C11 C12 119.8(7) . . yes
C10 C11 H11 120.1 . . yes
C12 C11 H11 120.1 . . yes
C11 C12 C13 118.3(7) . . yes
C11 C12 H12 120.9 . . yes
C13 C12 H12 120.9 . . yes
C14 C13 C12 119.0(7) . . yes
C14 C13 H13 120.5 . . yes
C12 C13 H13 120.5 . . yes
N4 C14 C13 122.5(7) . . yes
N4 C14 H14 118.8 . . yes
C13 C14 H14 118.8 . . yes
N2 C15 C16 109.0(5) . . yes
N2 C15 H15A 109.9 . . yes
C16 C15 H15A 109.9 . . yes
N2 C15 H15B 109.9 . . yes
C16 C15 H15B 109.9 . . yes
H15A C15 H15B 108.3 . . yes
N3 C16 C15 109.5(5) . . yes
N3 C16 H16A 109.8 . . yes
C15 C16 H16A 109.8 . . yes
N3 C16 H16B 109.8 . . yes
C15 C16 H16B 109.8 . . yes
H16A C16 H16B 108.2 . . yes
C18 C17 C22 120.5(6) . . yes
C18 C17 S1 120.2(5) . . yes
C22 C17 S1 119.3(5) . . yes
C17 C18 C19 119.6(6) . . yes
C17 C18 H18 120.2 . . yes
C19 C18 H18 120.2 . . yes
C20 C19 C18 120.9(6) . . yes
C20 C19 H19 119.5 . . yes
C18 C19 H19 119.5 . . yes
C19 C20 C21 118.7(6) . . yes
C19 C20 C23 121.5(6) . . yes
C21 C20 C23 119.9(6) . . yes
C22 C21 C20 120.3(6) . . yes
C22 C21 H21 119.9 . . yes
C20 C21 H21 119.9 . . yes
C21 C22 C17 120.1(6) . . yes
C21 C22 H22 120.0 . . yes
C17 C22 H22 120.0 . . yes
C20 C23 H23A 109.5 . . yes
C20 C23 H23B 109.5 . . yes
H23A C23 H23B 109.5 . . yes
C20 C23 H23C 109.5 . . yes
H23A C23 H23C 109.5 . . yes
H23B C23 H23C 109.5 . . yes
C25 C24 C29 119.9(6) . . yes
C25 C24 S2 120.1(5) . . yes
C29 C24 S2 119.8(5) . . yes
C24 C25 C26 120.3(6) . . yes
C24 C25 H25 119.8 . . yes
C26 C25 H25 119.8 . . yes
C25 C26 C27 120.6(6) . . yes
C25 C26 H26 119.7 . . yes
C27 C26 H26 119.7 . . yes
C26 C27 C28 118.6(6) . . yes
C26 C27 C30 121.0(6) . . yes
C28 C27 C30 120.4(6) . . yes
C29 C28 C27 121.2(6) . . yes
C29 C28 H28 119.4 . . yes
C27 C28 H28 119.4 . . yes
C28 C29 C24 119.4(6) . . yes
C28 C29 H29 120.3 . . yes
C24 C29 H29 120.3 . . yes
C27 C30 H30A 109.5 . . yes
C27 C30 H30B 109.5 . . yes
H30A C30 H30B 109.5 . . yes
C27 C30 H30C 109.5 . . yes
H30A C30 H30C 109.5 . . yes
H30B C30 H30C 109.5 . . yes

loop_
_geom_bond_atom_site_label_1
_geom_bond_atom_site_label_2
_geom_bond_distance
_geom_bond_site_symmetry_2
_geom_bond_publ_flag
Ti1 O2 1.741(4) . yes
Ti1 O1 1.810(4) . yes
Ti1 N3 2.069(5) . yes
Ti1 N1 2.098(5) . yes
Ti1 N2 2.264(5) . yes
Ti1 N4 2.278(6) . yes
S1 O3 1.429(4) . yes
S1 O4 1.447(4) . yes
S1 N1 1.602(6) . yes
S1 C17 1.788(7) . yes
S2 O5 1.433(5) . yes
S2 O6 1.444(5) . yes
S2 N3 1.600(5) . yes
S2 C24 1.781(7) . yes
O1 C1 1.443(7) . yes
O2 C4 1.455(7) . yes
N1 C7 1.476(7) . yes
N2 C9 1.463(8) . yes
N2 C8 1.497(7) . yes
N2 C15 1.508(8) . yes
N3 C16 1.504(9) . yes
N4 C14 1.348(8) . yes
N4 C10 1.353(8) . yes
C1 C3 1.491(10) . yes
C1 C2 1.530(10) . yes
C1 H1 1.0000 . yes
C2 H2A 0.9800 . yes
C2 H2B 0.9800 . yes
C2 H2C 0.9800 . yes
C3 H3A 0.9800 . yes
C3 H3B 0.9800 . yes
C3 H3C 0.9800 . yes
C4 C6 1.518(10) . yes
C4 C5 1.519(9) . yes
C4 H4 1.0000 . yes
C5 H5A 0.9800 . yes
C5 H5B 0.9800 . yes
C5 H5C 0.9800 . yes
C6 H6A 0.9800 . yes
C6 H6B 0.9800 . yes
C6 H6C 0.9800 . yes
C7 C8 1.515(9) . yes
C7 H7A 0.9900 . yes
C7 H7B 0.9900 . yes
C8 H8A 0.9900 . yes
C8 H8B 0.9900 . yes
C9 C10 1.507(9) . yes
C9 H9A 0.9900 . yes
C9 H9B 0.9900 . yes
C10 C11 1.370(9) . yes
C11 C12 1.379(10) . yes
C11 H11 0.9500 . yes
C12 C13 1.400(11) . yes
C12 H12 0.9500 . yes
C13 C14 1.373(9) . yes
C13 H13 0.9500 . yes
C14 H14 0.9500 . yes
C15 C16 1.540(9) . yes
C15 H15A 0.9900 . yes
C15 H15B 0.9900 . yes
C16 H16A 0.9900 . yes
C16 H16B 0.9900 . yes
C17 C18 1.362(9) . yes
C17 C22 1.399(8) . yes
C18 C19 1.397(10) . yes
C18 H18 0.9500 . yes
C19 C20 1.386(9) . yes
C19 H19 0.9500 . yes
C20 C21 1.404(9) . yes
C20 C23 1.500(9) . yes
C21 C22 1.372(9) . yes
C21 H21 0.9500 . yes
C22 H22 0.9500 . yes
C23 H23A 0.9800 . yes
C23 H23B 0.9800 . yes
C23 H23C 0.9800 . yes
C24 C25 1.383(9) . yes
C24 C29 1.402(8) . yes
C25 C26 1.391(10) . yes
C25 H25 0.9500 . yes
C26 C27 1.395(9) . yes
C26 H26 0.9500 . yes
C27 C28 1.399(10) . yes
C27 C30 1.498(9) . yes
C28 C29 1.385(9) . yes
C28 H28 0.9500 . yes
C29 H29 0.9500 . yes
C30 H30A 0.9800 . yes
C30 H30B 0.9800 . yes
C30 H30C 0.9800 . yes

loop_
_geom_torsion_atom_site_label_1
_geom_torsion_atom_site_label_2
_geom_torsion_atom_site_label_3
_geom_torsion_atom_site_label_4
_geom_torsion
_geom_torsion_site_symmetry_1
_geom_torsion_site_symmetry_2
_geom_torsion_site_symmetry_3
_geom_torsion_site_symmetry_4
_geom_torsion_publ_flag
O2 Ti1 O1 C1 77.9(6) . . . . yes
N3 Ti1 O1 C1 -176.5(6) . . . . yes
N1 Ti1 O1 C1 -25.6(6) . . . . yes
N2 Ti1 O1 C1 -102.6(6) . . . . yes
N4 Ti1 O1 C1 -83.4(10) . . . . yes
O1 Ti1 O2 C4 27.4(11) . . . . yes
N3 Ti1 O2 C4 -71.2(11) . . . . yes
N1 Ti1 O2 C4 122.0(11) . . . . yes
N2 Ti1 O2 C4 -151.0(10) . . . . yes
N4 Ti1 O2 C4 -157.8(11) . . . . yes
O3 S1 N1 C7 156.9(4) . . . . yes
O4 S1 N1 C7 26.8(5) . . . . yes
C17 S1 N1 C7 -88.5(5) . . . . yes
O3 S1 N1 Ti1 -30.2(4) . . . . yes
O4 S1 N1 Ti1 -160.3(3) . . . . yes
C17 S1 N1 Ti1 84.5(4) . . . . yes
O2 Ti1 N1 C7 154.8(4) . . . . yes
O1 Ti1 N1 C7 -99.0(4) . . . . yes
N3 Ti1 N1 C7 1.6(7) . . . . yes
N2 Ti1 N1 C7 -7.6(4) . . . . yes
N4 Ti1 N1 C7 67.0(4) . . . . yes
O2 Ti1 N1 S1 -18.1(4) . . . . yes
O1 Ti1 N1 S1 88.0(4) . . . . yes
N3 Ti1 N1 S1 -171.3(3) . . . . yes
N2 Ti1 N1 S1 179.4(4) . . . . yes
N4 Ti1 N1 S1 -105.9(4) . . . . yes
O2 Ti1 N2 C9 12.3(9) . . . . yes
O1 Ti1 N2 C9 -166.2(4) . . . . yes
N3 Ti1 N2 C9 -72.0(4) . . . . yes
N1 Ti1 N2 C9 103.3(4) . . . . yes
N4 Ti1 N2 C9 19.4(4) . . . . yes
O2 Ti1 N2 C8 -112.0(7) . . . . yes
O1 Ti1 N2 C8 69.5(4) . . . . yes
N3 Ti1 N2 C8 163.7(4) . . . . yes
N1 Ti1 N2 C8 -21.1(4) . . . . yes
N4 Ti1 N2 C8 -104.9(4) . . . . yes
O2 Ti1 N2 C15 129.8(7) . . . . yes
O1 Ti1 N2 C15 -48.6(4) . . . . yes
N3 Ti1 N2 C15 45.5(3) . . . . yes
N1 Ti1 N2 C15 -139.2(4) . . . . yes
N4 Ti1 N2 C15 136.9(4) . . . . yes
O5 S2 N3 C16 177.2(4) . . . . yes
O6 S2 N3 C16 46.6(5) . . . . yes
C24 S2 N3 C16 -67.9(5) . . . . yes
O5 S2 N3 Ti1 18.2(4) . . . . yes
O6 S2 N3 Ti1 -112.4(4) . . . . yes
C24 S2 N3 Ti1 133.1(4) . . . . yes
O2 Ti1 N3 C16 163.0(4) . . . . yes
O1 Ti1 N3 C16 55.9(4) . . . . yes
N1 Ti1 N3 C16 -43.9(6) . . . . yes
N2 Ti1 N3 C16 -34.5(4) . . . . yes
N4 Ti1 N3 C16 -107.8(4) . . . . yes
O2 Ti1 N3 S2 -38.5(4) . . . . yes
O1 Ti1 N3 S2 -145.7(4) . . . . yes
N1 Ti1 N3 S2 114.6(5) . . . . yes
N2 Ti1 N3 S2 124.0(4) . . . . yes
N4 Ti1 N3 S2 50.6(4) . . . . yes
O2 Ti1 N4 C14 -13.5(5) . . . . yes
O1 Ti1 N4 C14 148.5(7) . . . . yes
N3 Ti1 N4 C14 -117.2(5) . . . . yes
N1 Ti1 N4 C14 89.4(5) . . . . yes
N2 Ti1 N4 C14 168.6(5) . . . . yes
O2 Ti1 N4 C10 174.6(5) . . . . yes
O1 Ti1 N4 C10 -23.4(10) . . . . yes
N3 Ti1 N4 C10 70.9(5) . . . . yes
N1 Ti1 N4 C10 -82.5(5) . . . . yes
N2 Ti1 N4 C10 -3.3(4) . . . . yes
Ti1 O1 C1 C3 139.3(6) . . . . yes
Ti1 O1 C1 C2 -97.6(7) . . . . yes
Ti1 O2 C4 C6 28.8(14) . . . . yes
Ti1 O2 C4 C5 150.8(9) . . . . yes
S1 N1 C7 C8 -152.2(4) . . . . yes
Ti1 N1 C7 C8 34.3(6) . . . . yes
C9 N2 C8 C7 -79.2(6) . . . . yes
C15 N2 C8 C7 158.5(5) . . . . yes
Ti1 N2 C8 C7 45.8(5) . . . . yes
N1 C7 C8 N2 -52.2(6) . . . . yes
C8 N2 C9 C10 89.1(6) . . . . yes
C15 N2 C9 C10 -146.8(5) . . . . yes
Ti1 N2 C9 C10 -32.4(6) . . . . yes
C14 N4 C10 C11 -1.5(9) . . . . yes
Ti1 N4 C10 C11 170.8(5) . . . . yes
C14 N4 C10 C9 174.7(5) . . . . yes
Ti1 N4 C10 C9 -13.0(7) . . . . yes
N2 C9 C10 N4 29.8(8) . . . . yes
N2 C9 C10 C11 -154.1(6) . . . . yes
N4 C10 C11 C12 1.2(10) . . . . yes
C9 C10 C11 C12 -174.6(6) . . . . yes
C10 C11 C12 C13 -1.1(10) . . . . yes
C11 C12 C13 C14 1.3(10) . . . . yes
C10 N4 C14 C13 1.7(10) . . . . yes
Ti1 N4 C14 C13 -170.2(5) . . . . yes
C12 C13 C14 N4 -1.6(10) . . . . yes
C9 N2 C15 C16 70.5(6) . . . . yes
C8 N2 C15 C16 -165.2(5) . . . . yes
Ti1 N2 C15 C16 -50.3(5) . . . . yes
S2 N3 C16 C15 -145.4(4) . . . . yes
Ti1 N3 C16 C15 16.0(6) . . . . yes
N2 C15 C16 N3 25.4(6) . . . . yes
O3 S1 C17 C18 10.4(6) . . . . yes
O4 S1 C17 C18 136.3(5) . . . . yes
N1 S1 C17 C18 -105.6(6) . . . . yes
O3 S1 C17 C22 -170.8(5) . . . . yes
O4 S1 C17 C22 -44.9(6) . . . . yes
N1 S1 C17 C22 73.1(6) . . . . yes
C22 C17 C18 C19 -0.1(10) . . . . yes
S1 C17 C18 C19 178.6(5) . . . . yes
C17 C18 C19 C20 -1.3(10) . . . . yes
C18 C19 C20 C21 0.9(10) . . . . yes
C18 C19 C20 C23 -178.8(7) . . . . yes
C19 C20 C21 C22 1.0(10) . . . . yes
C23 C20 C21 C22 -179.3(7) . . . . yes
C20 C21 C22 C17 -2.4(10) . . . . yes
C18 C17 C22 C21 2.0(10) . . . . yes
S1 C17 C22 C21 -176.7(5) . . . . yes
O5 S2 C24 C25 -97.0(6) . . . . yes
O6 S2 C24 C25 27.6(6) . . . . yes
N3 S2 C24 C25 146.9(5) . . . . yes
O5 S2 C24 C29 78.8(6) . . . . yes
O6 S2 C24 C29 -156.7(5) . . . . yes
N3 S2 C24 C29 -37.3(6) . . . . yes
C29 C24 C25 C26 1.3(10) . . . . yes
S2 C24 C25 C26 177.1(5) . . . . yes
C24 C25 C26 C27 -1.3(10) . . . . yes
C25 C26 C27 C28 0.1(10) . . . . yes
C25 C26 C27 C30 178.4(6) . . . . yes
C26 C27 C28 C29 1.0(10) . . . . yes
C30 C27 C28 C29 -177.3(7) . . . . yes
C27 C28 C29 C24 -0.9(10) . . . . yes
C25 C24 C29 C28 -0.2(10) . . . . yes
S2 C24 C29 C28 -176.0(5) . . . . yes
